data_8102152
loop_
_publ_author_name
'Espiga Ayuso, Andrea'
'Noor, Awal'
'Irrgang, Torsten'
'Glatz, Germund'
'Kempe, Rhett'

_publ_section_title
;
Crystal structure of (2,6-diisopropyl-phenyl)-(6-(2,6-dimethyl-phenyl)-
pyridin-2-yl)-amine-(2,6-diisopropylphenyl)-(6-(2,6-dimethyl-phenyl)-
pyridin-2-yl)-amidolithium, Li(C~25~H~29~N~2~)(C~25~H~30~N~2~)
;
_journal_issue 3
_journal_name_full 'Zeitschrift f\"ur Kristallographie - New Crystal Structures'
_journal_page_first 281
_journal_page_last 283
_journal_volume 222
_journal_year 2007
_chemical_formula_structural Li(C25H29N2)(C25H30N2)
_chemical_formula_sum 'C50 H59 Li N4'
_chemical_formula_weight 722.95
_chemical_name_systematic
;(2,6-diisopropyl-phenyl)-[6-(2,6-dimethyl-phenyl)-pyridin-2-yl]-amine-
(2,6-diisopropyl-phenyl)-[6-(2,6-dimethyl-phenyl)-pyridin-2-yl]-amido-lithium
;
_space_group_IT_number 14
_symmetry_cell_setting monoclinic
_symmetry_space_group_name_Hall '-P 2yn'
_symmetry_space_group_name_H-M 'P 1 21/n 1'
_atom_sites_solution_hydrogens geom
_atom_sites_solution_primary direct
_atom_sites_solution_secondary difmap
_audit_creation_method SHELXL-97
_cell_angle_alpha 90.00
_cell_angle_beta 94.178(7)
_cell_angle_gamma 90.00
_cell_formula_units_Z 4
_cell_length_a 10.7120(8)
_cell_length_b 19.4700(16)
_cell_length_c 20.6810(19)
_cell_measurement_reflns_used all
_cell_measurement_temperature 173(2)
_cell_volume 4301.8(6)
_computing_data_collection X-AREA-STOE
_computing_structure_refinement 'SHELXL-97 (Sheldrick, 1997)'
_computing_structure_solution SIR-97
_diffrn_ambient_temperature 173(2)
_diffrn_measured_fraction_theta_full 0.966
_diffrn_measured_fraction_theta_max 0.966
_diffrn_measurement_device_type 'Stoe IPDS II'
_diffrn_measurement_method omega
_diffrn_radiation_monochromator graphite
_diffrn_radiation_source 'fine-focus sealed tube'
_diffrn_radiation_type MoK\a
_diffrn_radiation_wavelength 0.71069
_diffrn_reflns_av_R_equivalents 0.1427
_diffrn_reflns_av_sigmaI/netI 0.1909
_diffrn_reflns_limit_h_max 13
_diffrn_reflns_limit_h_min -12
_diffrn_reflns_limit_k_max 23
_diffrn_reflns_limit_k_min -23
_diffrn_reflns_limit_l_max 25
_diffrn_reflns_limit_l_min -25
_diffrn_reflns_number 39055
_diffrn_reflns_theta_full 25.78
_diffrn_reflns_theta_max 25.78
_diffrn_reflns_theta_min 1.44
_exptl_absorpt_coefficient_mu 0.064
_exptl_absorpt_correction_type none
_exptl_crystal_colour colorless
_exptl_crystal_density_diffrn 1.116
_exptl_crystal_density_method 'not measured'
_exptl_crystal_description prism
_exptl_crystal_F_000 1560
_exptl_crystal_size_max 0.55
_exptl_crystal_size_mid 0.21
_exptl_crystal_size_min 0.20
_refine_diff_density_max 0.173
_refine_diff_density_min -0.150
_refine_diff_density_rms 0.037
_refine_ls_extinction_method none
_refine_ls_goodness_of_fit_ref 0.861
_refine_ls_hydrogen_treatment mixed
_refine_ls_matrix_type full
_refine_ls_number_parameters 504
_refine_ls_number_reflns 7985
_refine_ls_number_restraints 0
_refine_ls_restrained_S_all 0.861
_refine_ls_R_factor_all 0.1871
_refine_ls_R_factor_gt 0.0651
_refine_ls_shift/su_max 0.000
_refine_ls_shift/su_mean 0.000
_refine_ls_structure_factor_coef Fsqd
_refine_ls_weighting_details 'calc w=1/[\s^2^(Fo^2^)+(0.0297P)^2^+0.0000P] where P=(Fo^2^+2Fc^2^)/3'
_refine_ls_weighting_scheme calc
_refine_ls_wR_factor_gt 0.0919
_refine_ls_wR_factor_ref 0.1147
_reflns_number_gt 3281
_reflns_number_total 7985
_reflns_threshold_expression >2sigma(I)
_cod_data_source_file 1267-2047.cff
_cod_data_source_block k441m
_cod_original_sg_symbol_H-M P12(1)/n1
_cod_database_code 8102152
_cell_measurement_2theta_min 2.88
_cell_measurement_2theta_max 51.51

loop_
_symmetry_equiv_pos_as_xyz
'x, y, z'
'-x+1/2, y+1/2, -z+1/2'
'-x, -y, -z'
'x-1/2, -y-1/2, z-1/2'

loop_
_atom_site_label
_atom_site_type_symbol
_atom_site_fract_x
_atom_site_fract_y
_atom_site_fract_z
_atom_site_U_iso_or_equiv
_atom_site_adp_type
_atom_site_occupancy
_atom_site_symmetry_multiplicity
_atom_site_Wyckoff_symbol
_atom_site_calc_flag
_atom_site_refinement_flags
_atom_site_disorder_assembly
_atom_site_disorder_group
C1 C 0.1430(3) 0.25620(16) 0.66804(14) 0.0304(8) Uani 1 4 e d . . .
C2 C 0.2382(3) 0.30452(16) 0.68502(13) 0.0322(8) Uani 1 4 e d . . .
H2 H 0.2189 0.3521 0.6854 0.039 Uiso 1 4 e calc R . .
C3 C 0.3568(3) 0.28308(18) 0.70086(14) 0.0388(9) Uani 1 4 e d . . .
H3 H 0.4209 0.3158 0.7115 0.047 Uiso 1 4 e calc R . .
C4 C 0.3853(3) 0.21248(18) 0.70158(15) 0.0429(9) Uani 1 4 e d . . .
H4 H 0.4688 0.1968 0.7103 0.051 Uiso 1 4 e calc R . .
C5 C 0.2885(3) 0.16718(16) 0.68934(14) 0.0324(8) Uani 1 4 e d . . .
C6 C 0.3123(3) 0.09079(16) 0.69211(16) 0.0335(8) Uani 1 4 e d . . .
C7 C 0.3373(3) 0.05721(17) 0.75086(16) 0.0373(9) Uani 1 4 e d . . .
C8 C 0.3605(3) -0.01376(18) 0.75078(18) 0.0457(9) Uani 1 4 e d . . .
H8 H 0.3803 -0.0371 0.7905 0.055 Uiso 1 4 e calc R . .
C9 C 0.3545(3) -0.04941(18) 0.69341(18) 0.0449(10) Uani 1 4 e d . . .
H9 H 0.3676 -0.0977 0.6940 0.054 Uiso 1 4 e calc R . .
C10 C 0.3300(3) -0.01657(18) 0.63557(18) 0.0462(10) Uani 1 4 e d . . .
H10 H 0.3272 -0.0421 0.5963 0.055 Uiso 1 4 e calc R . .
C11 C 0.3087(3) 0.05467(18) 0.63352(16) 0.0380(9) Uani 1 4 e d . . .
C12 C 0.2862(4) 0.08973(19) 0.56923(16) 0.0615(11) Uani 1 4 e d . . .
H12A H 0.2051 0.1131 0.5673 0.092 Uiso 1 4 e calc R . .
H12B H 0.2863 0.0555 0.5344 0.092 Uiso 1 4 e calc R . .
H12C H 0.3527 0.1234 0.5639 0.092 Uiso 1 4 e calc R . .
C13 C 0.3381(3) 0.09424(17) 0.81483(15) 0.0538(11) Uani 1 4 e d . . .
H13A H 0.3983 0.1322 0.8154 0.081 Uiso 1 4 e calc R . .
H13B H 0.3621 0.0622 0.8501 0.081 Uiso 1 4 e calc R . .
H13C H 0.2543 0.1124 0.8206 0.081 Uiso 1 4 e calc R . .
C14 C -0.0201(3) 0.33689(16) 0.64023(14) 0.0300(8) Uani 1 4 e d . . .
C15 C -0.1198(3) 0.35913(16) 0.67625(14) 0.0319(8) Uani 1 4 e d . . .
C16 C -0.1668(3) 0.42522(17) 0.66633(15) 0.0396(9) Uani 1 4 e d . . .
H16 H -0.2334 0.4405 0.6906 0.048 Uiso 1 4 e calc R . .
C17 C -0.1187(3) 0.46884(16) 0.62215(15) 0.0404(9) Uani 1 4 e d . . .
H17 H -0.1506 0.5142 0.6169 0.048 Uiso 1 4 e calc R . .
C18 C -0.0253(3) 0.44690(16) 0.58600(14) 0.0373(9) Uani 1 4 e d . . .
H18 H 0.0056 0.4772 0.5549 0.045 Uiso 1 4 e calc R . .
C19 C 0.0266(3) 0.38114(16) 0.59310(14) 0.0305(8) Uani 1 4 e d . . .
C20 C 0.1215(3) 0.35941(16) 0.54671(15) 0.0403(9) Uani 1 4 e d . . .
H20 H 0.1546 0.3132 0.5603 0.048 Uiso 1 4 e calc R . .
C21 C 0.0594(4) 0.35362(17) 0.47851(15) 0.0584(11) Uani 1 4 e d . . .
H21A H 0.1216 0.3395 0.4487 0.088 Uiso 1 4 e calc R . .
H21B H 0.0242 0.3982 0.4650 0.088 Uiso 1 4 e calc R . .
H21C H -0.0077 0.3193 0.4779 0.088 Uiso 1 4 e calc R . .
C22 C 0.2320(3) 0.40958(18) 0.54672(16) 0.0566(11) Uani 1 4 e d . . .
H22A H 0.2911 0.3937 0.5159 0.085 Uiso 1 4 e calc R . .
H22B H 0.2744 0.4118 0.5903 0.085 Uiso 1 4 e calc R . .
H22C H 0.2011 0.4553 0.5339 0.085 Uiso 1 4 e calc R . .
C23 C -0.2150(3) 0.07467(16) 0.68240(14) 0.0343(8) Uani 1 4 e d . . .
C24 C -0.3147(3) 0.03604(17) 0.65974(16) 0.0473(10) Uani 1 4 e d . . .
H24 H -0.3458 0.0001 0.6852 0.057 Uiso 1 4 e calc R . .
C25 C -0.3691(3) 0.05053(18) 0.59884(16) 0.0480(10) Uani 1 4 e d . . .
H25 H -0.4371 0.0232 0.5817 0.058 Uiso 1 4 e calc R . .
C26 C -0.3272(3) 0.10345(17) 0.56252(15) 0.0425(9) Uani 1 4 e d . . .
H26 H -0.3649 0.1132 0.5205 0.051 Uiso 1 4 e calc R . .
C27 C -0.2270(3) 0.14260(17) 0.58936(14) 0.0330(8) Uani 1 4 e d . . .
C28 C -0.2138(3) 0.21422(16) 0.49193(14) 0.0355(8) Uani 1 4 e d . . .
C29 C -0.3264(3) 0.24853(17) 0.47471(16) 0.0435(9) Uani 1 4 e d . . .
C30 C -0.3554(3) 0.26178(18) 0.40967(16) 0.0505(10) Uani 1 4 e d . . .
H30 H -0.4319 0.2842 0.3966 0.061 Uiso 1 4 e calc R . .
C31 C -0.2759(4) 0.24324(18) 0.36354(17) 0.0547(11) Uani 1 4 e d . . .
H31 H -0.2980 0.2526 0.3191 0.066 Uiso 1 4 e calc R . .
C32 C -0.1642(4) 0.21110(17) 0.38140(16) 0.0450(10) Uani 1 4 e d . . .
H32 H -0.1094 0.1990 0.3491 0.054 Uiso 1 4 e calc R . .
C33 C -0.1304(3) 0.19616(16) 0.44594(15) 0.0376(9) Uani 1 4 e d . . .
C34 C -0.0086(3) 0.16015(17) 0.46568(16) 0.0441(9) Uani 1 4 e d . . .
H34 H 0.0229 0.1787 0.5089 0.053 Uiso 1 4 e calc R . .
C35 C -0.0321(4) 0.08288(16) 0.47391(17) 0.0563(11) Uani 1 4 e d . . .
H35A H 0.0473 0.0598 0.4866 0.085 Uiso 1 4 e calc R . .
H35B H -0.0678 0.0637 0.4328 0.085 Uiso 1 4 e calc R . .
H35C H -0.0906 0.0759 0.5076 0.085 Uiso 1 4 e calc R . .
C36 C 0.0942(4) 0.17118(17) 0.41889(17) 0.0581(11) Uani 1 4 e d . . .
H36A H 0.1699 0.1463 0.4348 0.087 Uiso 1 4 e calc R . .
H36B H 0.1130 0.2203 0.4161 0.087 Uiso 1 4 e calc R . .
H36C H 0.0655 0.1539 0.3758 0.087 Uiso 1 4 e calc R . .
C37 C -0.1445(3) 0.06299(16) 0.74654(14) 0.0323(8) Uani 1 4 e d . . .
C38 C -0.0377(3) 0.02166(17) 0.75034(16) 0.0387(9) Uani 1 4 e d . . .
C39 C 0.0246(3) 0.01125(18) 0.81019(17) 0.0504(10) Uani 1 4 e d . . .
H39 H 0.0964 -0.0176 0.8134 0.060 Uiso 1 4 e calc R . .
C40 C -0.0140(4) 0.0412(2) 0.86483(17) 0.0569(11) Uani 1 4 e d . . .
H40 H 0.0307 0.0336 0.9056 0.068 Uiso 1 4 e calc R . .
C41 C -0.1193(4) 0.08296(19) 0.86034(16) 0.0520(10) Uani 1 4 e d . . .
H41 H -0.1460 0.1041 0.8984 0.062 Uiso 1 4 e calc R . .
C42 C -0.1857(3) 0.09427(17) 0.80181(15) 0.0375(9) Uani 1 4 e d . . .
C43 C -0.3022(3) 0.13728(17) 0.79785(16) 0.0546(11) Uani 1 4 e d . . .
H43A H -0.3061 0.1637 0.8380 0.082 Uiso 1 4 e calc R . .
H43B H -0.3758 0.1074 0.7920 0.082 Uiso 1 4 e calc R . .
H43C H -0.3009 0.1688 0.7610 0.082 Uiso 1 4 e calc R . .
C44 C 0.0076(3) -0.01177(17) 0.69103(16) 0.0535(10) Uani 1 4 e d . . .
H44A H 0.0538 0.0219 0.6668 0.080 Uiso 1 4 e calc R . .
H44B H -0.0642 -0.0288 0.6635 0.080 Uiso 1 4 e calc R . .
H44C H 0.0629 -0.0503 0.7040 0.080 Uiso 1 4 e calc R . .
C45 C -0.1762(3) 0.31101(17) 0.72342(14) 0.0375(9) Uani 1 4 e d . . .
H45 H -0.1767 0.2642 0.7036 0.045 Uiso 1 4 e calc R . .
C46 C -0.3104(3) 0.32782(18) 0.73596(17) 0.0614(11) Uani 1 4 e d . . .
H46A H -0.3407 0.2947 0.7669 0.092 Uiso 1 4 e calc R . .
H46B H -0.3628 0.3254 0.6952 0.092 Uiso 1 4 e calc R . .
H46C H -0.3145 0.3743 0.7539 0.092 Uiso 1 4 e calc R . .
C47 C -0.0974(3) 0.3065(2) 0.78729(16) 0.0668(12) Uani 1 4 e d . . .
H47A H -0.1371 0.2749 0.8164 0.100 Uiso 1 4 e calc R . .
H47B H -0.0905 0.3521 0.8072 0.100 Uiso 1 4 e calc R . .
H47C H -0.0137 0.2895 0.7794 0.100 Uiso 1 4 e calc R . .
C48 C -0.4124(4) 0.2724(2) 0.52507(17) 0.0581(11) Uani 1 4 e d . . .
H48 H -0.3881 0.2476 0.5664 0.070 Uiso 1 4 e calc R . .
C49 C -0.3936(4) 0.3493(2) 0.53759(19) 0.0806(14) Uani 1 4 e d . . .
H49A H -0.4495 0.3645 0.5702 0.121 Uiso 1 4 e calc R . .
H49B H -0.4127 0.3747 0.4972 0.121 Uiso 1 4 e calc R . .
H49C H -0.3065 0.3578 0.5534 0.121 Uiso 1 4 e calc R . .
C50 C -0.5498(4) 0.2565(2) 0.50617(19) 0.0747(13) Uani 1 4 e d . . .
H50A H -0.6014 0.2729 0.5402 0.112 Uiso 1 4 e calc R . .
H50B H -0.5606 0.2068 0.5009 0.112 Uiso 1 4 e calc R . .
H50C H -0.5756 0.2795 0.4652 0.112 Uiso 1 4 e calc R . .
N1 N 0.1701(2) 0.18686(12) 0.67437(11) 0.0304(7) Uani 1 4 e d . . .
N2 N 0.0228(2) 0.26811(12) 0.64875(11) 0.0285(6) Uani 1 4 e d . . .
N3 N -0.1696(2) 0.12779(13) 0.64809(11) 0.0316(7) Uani 1 4 e d . . .
N4 N -0.1809(3) 0.19855(14) 0.55853(12) 0.0361(7) Uani 1 4 e d . . .
Li1 Li -0.0100(6) 0.1727(3) 0.6789(2) 0.0427(15) Uani 1 4 e d . . .
H4N H -0.109(3) 0.2225(16) 0.5853(15) 0.070(12) Uiso 1 4 e d . . .

loop_
_atom_site_aniso_label
_atom_site_aniso_U_11
_atom_site_aniso_U_22
_atom_site_aniso_U_33
_atom_site_aniso_U_23
_atom_site_aniso_U_13
_atom_site_aniso_U_12
C1 0.031(2) 0.026(2) 0.0351(19) 0.0025(15) 0.0085(16) -0.0033(19)
C2 0.029(2) 0.0229(19) 0.045(2) 0.0038(15) 0.0006(16) -0.0005(18)
C3 0.025(2) 0.034(2) 0.057(2) 0.0014(17) -0.0007(17) -0.0095(19)
C4 0.028(2) 0.036(2) 0.064(2) 0.0056(18) -0.0021(17) 0.006(2)
C5 0.025(2) 0.028(2) 0.045(2) 0.0062(16) 0.0000(16) -0.0009(19)
C6 0.019(2) 0.030(2) 0.052(2) 0.0026(18) 0.0035(16) -0.0019(17)
C7 0.028(2) 0.035(2) 0.048(2) 0.0085(18) 0.0001(16) -0.0023(18)
C8 0.040(3) 0.035(2) 0.061(3) 0.013(2) -0.0048(19) 0.0026(19)
C9 0.031(2) 0.030(2) 0.073(3) 0.007(2) 0.003(2) 0.0035(18)
C10 0.036(2) 0.044(3) 0.058(2) -0.007(2) 0.0041(18) 0.002(2)
C11 0.028(2) 0.037(2) 0.049(2) 0.0017(19) 0.0001(17) 0.0024(18)
C12 0.065(3) 0.060(3) 0.060(2) 0.002(2) 0.001(2) 0.007(2)
C13 0.066(3) 0.040(2) 0.056(2) 0.0080(19) 0.002(2) -0.003(2)
C14 0.031(2) 0.024(2) 0.0346(18) -0.0021(15) 0.0002(15) 0.0029(17)
C15 0.032(2) 0.027(2) 0.0366(19) -0.0041(16) 0.0011(16) 0.0008(18)
C16 0.034(2) 0.037(2) 0.048(2) -0.0038(18) 0.0049(17) 0.0039(19)
C17 0.048(3) 0.025(2) 0.049(2) 0.0006(17) 0.0073(19) 0.0120(19)
C18 0.048(3) 0.029(2) 0.0352(19) 0.0033(16) 0.0042(17) 0.0034(19)
C19 0.036(2) 0.0219(19) 0.0329(18) 0.0014(15) -0.0022(15) 0.0032(17)
C20 0.055(3) 0.027(2) 0.040(2) 0.0045(16) 0.0123(18) 0.0018(19)
C21 0.089(3) 0.042(2) 0.045(2) -0.0024(18) 0.012(2) 0.000(2)
C22 0.056(3) 0.057(3) 0.059(2) 0.010(2) 0.020(2) 0.000(2)
C23 0.032(2) 0.030(2) 0.041(2) 0.0009(17) 0.0063(16) -0.0078(18)
C24 0.050(3) 0.050(2) 0.042(2) 0.0069(18) -0.0017(19) -0.020(2)
C25 0.031(2) 0.054(3) 0.057(2) 0.000(2) -0.0081(19) -0.017(2)
C26 0.043(3) 0.046(2) 0.037(2) 0.0057(18) -0.0050(17) -0.008(2)
C27 0.037(2) 0.034(2) 0.0282(19) -0.0007(16) 0.0010(16) 0.0004(18)
C28 0.044(2) 0.034(2) 0.0285(19) 0.0019(16) 0.0032(17) -0.0087(19)
C29 0.044(3) 0.043(2) 0.042(2) 0.0020(18) -0.0003(18) 0.003(2)
C30 0.053(3) 0.055(3) 0.042(2) 0.009(2) -0.009(2) 0.001(2)
C31 0.078(3) 0.050(3) 0.035(2) 0.0065(19) -0.003(2) -0.012(2)
C32 0.055(3) 0.038(2) 0.042(2) -0.0011(17) 0.0028(19) -0.004(2)
C33 0.047(3) 0.032(2) 0.033(2) 0.0017(16) -0.0020(18) -0.0091(19)
C34 0.049(3) 0.041(2) 0.043(2) -0.0040(17) 0.0055(18) -0.003(2)
C35 0.060(3) 0.040(2) 0.070(3) 0.001(2) 0.010(2) 0.001(2)
C36 0.060(3) 0.045(2) 0.070(3) -0.003(2) 0.017(2) 0.000(2)
C37 0.031(2) 0.031(2) 0.0350(19) 0.0080(16) 0.0063(16) -0.0049(18)
C38 0.034(2) 0.039(2) 0.043(2) 0.0006(18) 0.0044(17) -0.0030(19)
C39 0.041(3) 0.060(3) 0.048(2) 0.006(2) -0.007(2) 0.000(2)
C40 0.060(3) 0.072(3) 0.036(2) 0.008(2) -0.010(2) -0.013(3)
C41 0.066(3) 0.049(2) 0.042(2) -0.0040(19) 0.010(2) -0.013(2)
C42 0.039(2) 0.036(2) 0.037(2) 0.0022(17) 0.0063(18) -0.0082(19)
C43 0.060(3) 0.048(2) 0.057(2) 0.0041(19) 0.017(2) 0.006(2)
C44 0.044(3) 0.052(2) 0.064(2) -0.003(2) 0.0072(19) 0.002(2)
C45 0.035(2) 0.033(2) 0.046(2) -0.0028(17) 0.0117(18) -0.0003(18)
C46 0.049(3) 0.066(3) 0.071(3) 0.014(2) 0.018(2) 0.000(2)
C47 0.055(3) 0.082(3) 0.062(3) 0.022(2) -0.006(2) -0.023(2)
C48 0.062(3) 0.061(3) 0.050(2) 0.011(2) 0.000(2) 0.021(2)
C49 0.081(4) 0.081(4) 0.078(3) -0.022(3) -0.007(2) 0.011(3)
C50 0.061(3) 0.066(3) 0.099(3) 0.007(3) 0.016(3) 0.016(3)
N1 0.0261(19) 0.0221(16) 0.0425(16) 0.0034(12) -0.0015(13) 0.0035(14)
N2 0.0193(17) 0.0245(16) 0.0413(16) 0.0014(12) -0.0004(12) 0.0049(14)
N3 0.0321(18) 0.0312(17) 0.0320(15) 0.0025(13) 0.0063(13) 0.0013(14)
N4 0.043(2) 0.0358(18) 0.0289(16) 0.0038(14) -0.0007(14) -0.0053(16)
Li1 0.047(4) 0.038(4) 0.044(3) 0.006(3) 0.004(3) 0.003(3)

loop_
_atom_type_symbol
_atom_type_description
_atom_type_scat_dispersion_real
_atom_type_scat_dispersion_imag
_atom_type_scat_source
C C 0.0033 0.0016 'International Tables Vol C Tables 4.2.6.8 and 6.1.1.4'
H H 0.0000 0.0000 'International Tables Vol C Tables 4.2.6.8 and 6.1.1.4'
N N 0.0061 0.0033 'International Tables Vol C Tables 4.2.6.8 and 6.1.1.4'
Zr Zr -2.9673 0.5597 'International Tables Vol C Tables 4.2.6.8 and 6.1.1.4'
Li Li -0.0003 0.0001 'International Tables Vol C Tables 4.2.6.8 and 6.1.1.4'

loop_
_geom_angle_atom_site_label_1
_geom_angle_atom_site_label_2
_geom_angle_atom_site_label_3
_geom_angle
_geom_angle_site_symmetry_1
_geom_angle_site_symmetry_3
_geom_angle_publ_flag
N2 C1 N1 112.8(3) . . ?
N2 C1 C2 128.2(3) . . ?
N1 C1 C2 118.9(3) . . ?
N2 C1 Li1 58.8(2) . . ?
N1 C1 Li1 57.0(2) . . ?
C2 C1 Li1 160.1(3) . . ?
C3 C2 C1 120.1(3) . . ?
C2 C3 C4 120.1(3) . . ?
C5 C4 C3 117.8(3) . . ?
N1 C5 C4 123.3(3) . . ?
N1 C5 C6 116.4(3) . . ?
C4 C5 C6 120.2(3) . . ?
C7 C6 C11 120.8(3) . . ?
C7 C6 C5 121.2(3) . . ?
C11 C6 C5 117.9(3) . . ?
C6 C7 C8 119.0(3) . . ?
C6 C7 C13 122.1(3) . . ?
C8 C7 C13 118.9(3) . . ?
C9 C8 C7 120.1(3) . . ?
C10 C9 C8 121.0(3) . . ?
C9 C10 C11 120.6(3) . . ?
C6 C11 C10 118.4(3) . . ?
C6 C11 C12 122.1(3) . . ?
C10 C11 C12 119.4(3) . . ?
C15 C14 C19 119.6(3) . . ?
C15 C14 N2 118.2(3) . . ?
C19 C14 N2 122.0(3) . . ?
C16 C15 C14 119.0(3) . . ?
C16 C15 C45 120.8(3) . . ?
C14 C15 C45 120.2(3) . . ?
C17 C16 C15 121.4(3) . . ?
C18 C17 C16 119.8(3) . . ?
C17 C18 C19 122.1(3) . . ?
C18 C19 C14 118.1(3) . . ?
C18 C19 C20 118.1(3) . . ?
C14 C19 C20 123.6(3) . . ?
C19 C20 C21 109.9(3) . . ?
C19 C20 C22 112.2(3) . . ?
C21 C20 C22 109.4(3) . . ?
C24 C23 N3 122.7(3) . . ?
C24 C23 C37 123.7(3) . . ?
N3 C23 C37 113.6(3) . . ?
C23 C24 C25 118.1(3) . . ?
C26 C25 C24 121.4(3) . . ?
C25 C26 C27 117.7(3) . . ?
N3 C27 N4 115.6(3) . . ?
N3 C27 C26 121.7(3) . . ?
N4 C27 C26 122.7(3) . . ?
C33 C28 C29 121.9(3) . . ?
C33 C28 N4 118.5(3) . . ?
C29 C28 N4 119.6(3) . . ?
C30 C29 C28 117.7(3) . . ?
C30 C29 C48 120.5(3) . . ?
C28 C29 C48 121.8(3) . . ?
C31 C30 C29 121.3(4) . . ?
C30 C31 C32 120.3(3) . . ?
C31 C32 C33 120.9(3) . . ?
C32 C33 C28 117.9(3) . . ?
C32 C33 C34 121.1(3) . . ?
C28 C33 C34 121.0(3) . . ?
C33 C34 C36 114.2(3) . . ?
C33 C34 C35 109.8(3) . . ?
C36 C34 C35 109.7(3) . . ?
C42 C37 C38 120.8(3) . . ?
C42 C37 C23 119.4(3) . . ?
C38 C37 C23 119.8(3) . . ?
C39 C38 C37 118.5(3) . . ?
C39 C38 C44 120.4(3) . . ?
C37 C38 C44 121.1(3) . . ?
C40 C39 C38 121.7(4) . . ?
C39 C40 C41 119.3(3) . . ?
C42 C41 C40 121.2(3) . . ?
C41 C42 C37 118.5(3) . . ?
C41 C42 C43 120.8(3) . . ?
C37 C42 C43 120.7(3) . . ?
C15 C45 C46 113.9(3) . . ?
C15 C45 C47 112.0(3) . . ?
C46 C45 C47 109.8(3) . . ?
C29 C48 C50 112.6(3) . . ?
C29 C48 C49 109.8(3) . . ?
C50 C48 C49 110.8(3) . . ?
C5 N1 C1 119.3(3) . . ?
C5 N1 Li1 150.3(3) . . ?
C1 N1 Li1 86.7(3) . . ?
C1 N2 C14 119.6(3) . . ?
C1 N2 Li1 86.2(2) . . ?
C14 N2 Li1 148.4(3) . . ?
C27 N3 C23 118.2(3) . . ?
C27 N3 Li1 121.3(3) . . ?
C23 N3 Li1 119.9(3) . . ?
C27 N4 C28 123.1(3) . . ?
N1 Li1 N3 151.2(3) . . ?
N1 Li1 N2 70.0(2) . . ?
N3 Li1 N2 118.4(3) . . ?
N1 Li1 C1 36.37(14) . . ?
N3 Li1 C1 150.7(3) . . ?
N2 Li1 C1 35.01(13) . . ?

loop_
_geom_bond_atom_site_label_1
_geom_bond_atom_site_label_2
_geom_bond_distance
_geom_bond_site_symmetry_2
_geom_bond_publ_flag
C1 N2 1.341(4) . ?
C1 N1 1.385(3) . ?
C1 C2 1.412(4) . ?
C1 Li1 2.332(7) . ?
C2 C3 1.355(4) . ?
C3 C4 1.408(4) . ?
C4 C5 1.370(4) . ?
C5 N1 1.340(4) . ?
C5 C6 1.509(4) . ?
C6 C7 1.388(4) . ?
C6 C11 1.399(4) . ?
C7 C8 1.404(4) . ?
C7 C13 1.506(4) . ?
C8 C9 1.372(4) . ?
C9 C10 1.365(4) . ?
C10 C11 1.406(4) . ?
C11 C12 1.498(4) . ?
C14 C15 1.414(4) . ?
C14 C19 1.419(4) . ?
C14 N2 1.422(3) . ?
C15 C16 1.391(4) . ?
C15 C45 1.510(4) . ?
C16 C17 1.375(4) . ?
C17 C18 1.360(4) . ?
C18 C19 1.399(4) . ?
C19 C20 1.509(4) . ?
C20 C21 1.519(4) . ?
C20 C22 1.535(4) . ?
C23 C24 1.361(4) . ?
C23 N3 1.364(3) . ?
C23 C37 1.495(4) . ?
C24 C25 1.378(4) . ?
C25 C26 1.370(4) . ?
C26 C27 1.398(4) . ?
C27 N3 1.352(3) . ?
C27 N4 1.372(4) . ?
C28 C33 1.396(4) . ?
C28 C29 1.402(4) . ?
C28 N4 1.429(4) . ?
C29 C30 1.383(4) . ?
C29 C48 1.513(5) . ?
C30 C31 1.373(4) . ?
C31 C32 1.377(4) . ?
C32 C33 1.388(4) . ?
C33 C34 1.511(4) . ?
C34 C36 1.533(4) . ?
C34 C35 1.537(4) . ?
C37 C42 1.395(4) . ?
C37 C38 1.396(4) . ?
C38 C39 1.378(4) . ?
C38 C44 1.500(4) . ?
C39 C40 1.363(4) . ?
C40 C41 1.388(5) . ?
C41 C42 1.376(4) . ?
C42 C43 1.500(4) . ?
C45 C46 1.515(4) . ?
C45 C47 1.517(4) . ?
C48 C50 1.527(5) . ?
C48 C49 1.529(5) . ?
N1 Li1 1.958(6) . ?
N2 Li1 1.999(6) . ?
N3 Li1 1.983(6) . ?
